data_4328453
loop_
_publ_author_name
'Alexander Himmelspach'
'Guido J. Rei\&s'
'Maik Finze'

_publ_contact_author_address
;    Institut f\"ur Anorganische Chemie
     Julius-Maximilians-Universit\"at W\"urzburg
     Am Hubland
     D-97074 W\"urzburg
     Germany
;
_publ_contact_author_email maik.finze@uni-wuerzburg.de
_publ_contact_author_fax '049 931 31 85857'
_publ_contact_author_name 'Maik Finze'
_publ_contact_author_phone '049 931 31 84605'
_publ_section_title
;
 Microwave-Assisted Kumada-Type Cross-Coupling Reactions of Iodinated
 Carba-closo-dodecaborate Anions
;
_journal_name_full 'Inorganic Chemistry'
_journal_page_first 2679
_journal_page_last 2688
_journal_paper_doi 10.1021/ic202638k
_journal_volume 51
_journal_year 2012
_chemical_formula_moiety 'C6 H16 B11, C8 H20 N'
_chemical_formula_sum 'C14 H36 B11 N'
_chemical_formula_weight 337.35
_chemical_name_systematic
; 
 ? 
;
_space_group_IT_number 61
_symmetry_cell_setting orthorhombic
_symmetry_space_group_name_Hall '-P 2ac 2ab'
_symmetry_space_group_name_H-M 'P b c a'
_atom_sites_solution_hydrogens geom
_atom_sites_solution_primary direct
_atom_sites_solution_secondary difmap
_audit_creation_method SHELXL-97
_cell_angle_alpha 90.00
_cell_angle_beta 90.00
_cell_angle_gamma 90.00
_cell_formula_units_Z 8
_cell_length_a 10.7180(7)
_cell_length_b 16.8947(9)
_cell_length_c 24.9893(14)
_cell_measurement_reflns_used 7970
_cell_measurement_temperature 290(2)
_cell_measurement_theta_max 32.2591
_cell_measurement_theta_min 3.4295
_cell_volume 4525.0(5)
_computing_cell_refinement
;
CrysAlisPro, Oxford Diffraction Ltd.,
Version 1.171.33.52 (release 06-11-2009 CrysAlis171 .NET)
;
_computing_data_collection
;
CrysAlisPro, Oxford Diffraction Ltd.,
Version 1.171.33.52 (release 06-11-2009 CrysAlis171 .NET)
;
_computing_data_reduction
;
CrysAlisPro, Oxford Diffraction Ltd.,
Version 1.171.33.52 (release 06-11-2009 CrysAlis171 .NET)
;
_computing_structure_refinement 'SHELXL-97 (Sheldrick, 2008)'
_computing_structure_solution 'SHELXS-97 (Sheldrick, 2008)'
_diffrn_ambient_temperature 290(2)
_diffrn_detector_area_resol_mean 16.2711
_diffrn_measured_fraction_theta_full 0.991
_diffrn_measured_fraction_theta_max 0.991
_diffrn_measurement_device_type 'Xcalibur, Eos'
_diffrn_measurement_method '\w scans'
_diffrn_radiation_monochromator graphite
_diffrn_radiation_source 'fine-focus sealed tube'
_diffrn_radiation_type MoK\a
_diffrn_radiation_wavelength 0.71073
_diffrn_reflns_av_R_equivalents 0.0451
_diffrn_reflns_av_sigmaI/netI 0.0350
_diffrn_reflns_limit_h_max 12
_diffrn_reflns_limit_h_min -12
_diffrn_reflns_limit_k_max 20
_diffrn_reflns_limit_k_min -17
_diffrn_reflns_limit_l_max 29
_diffrn_reflns_limit_l_min -26
_diffrn_reflns_number 19119
_diffrn_reflns_theta_full 24.99
_diffrn_reflns_theta_max 24.99
_diffrn_reflns_theta_min 5.11
_diffrn_standards_decay_% 0
_exptl_absorpt_coefficient_mu 0.049
_exptl_absorpt_correction_type none
_exptl_crystal_colour colourless
_exptl_crystal_density_diffrn 0.990
_exptl_crystal_description isometric
_exptl_crystal_F_000 1456
_exptl_crystal_size_max 0.4
_exptl_crystal_size_mid 0.3
_exptl_crystal_size_min 0.3
_refine_diff_density_max 0.155
_refine_diff_density_min -0.172
_refine_diff_density_rms 0.026
_refine_ls_extinction_method none
_refine_ls_goodness_of_fit_ref 1.063
_refine_ls_hydrogen_treatment mixed
_refine_ls_matrix_type full
_refine_ls_number_parameters 303
_refine_ls_number_reflns 3942
_refine_ls_number_restraints 1
_refine_ls_restrained_S_all 1.063
_refine_ls_R_factor_all 0.0754
_refine_ls_R_factor_gt 0.0495
_refine_ls_shift/su_max 0.001
_refine_ls_shift/su_mean 0.000
_refine_ls_structure_factor_coef Fsqd
_refine_ls_weighting_details 'calc w=1/[\s^2^(Fo^2^)+(0.0100P)^2^+1.5000P] where P=(Fo^2^+2Fc^2^)/3'
_refine_ls_weighting_scheme calc
_refine_ls_wR_factor_gt 0.0874
_refine_ls_wR_factor_ref 0.0938
_reflns_number_gt 2812
_reflns_number_total 3942
_reflns_threshold_expression >2sigma(I)
_cod_data_source_file ic202638k_si_001_1.cif
_cod_data_source_block et4n_h2cmecccb11h11
_cod_database_code 4328453

loop_
_symmetry_equiv_pos_as_xyz
'x, y, z'
'-x+1/2, -y, z+1/2'
'-x, y+1/2, -z+1/2'
'x+1/2, -y+1/2, -z'
'-x, -y, -z'
'x-1/2, y, -z-1/2'
'x, -y-1/2, z-1/2'
'-x-1/2, y-1/2, z'

loop_
_atom_site_label
_atom_site_type_symbol
_atom_site_fract_x
_atom_site_fract_y
_atom_site_fract_z
_atom_site_U_iso_or_equiv
_atom_site_adp_type
_atom_site_occupancy
_atom_site_symmetry_multiplicity
_atom_site_calc_flag
_atom_site_refinement_flags
C1 C 0.80613(17) 0.38465(12) 0.69884(8) 0.0588(5) Uani 1 1 d .
H1 H 0.8821(16) 0.3820(10) 0.7183(7) 0.064(5) Uiso 1 1 d .
B2 B 0.80692(18) 0.44376(13) 0.64364(9) 0.0528(5) Uani 1 1 d .
H2 H 0.8920(15) 0.4757(9) 0.6342(6) 0.055(4) Uiso 1 1 d .
B3 B 0.80377(18) 0.33921(13) 0.63840(9) 0.0561(5) Uani 1 1 d .
H3 H 0.8879(15) 0.3087(9) 0.6248(6) 0.063(5) Uiso 1 1 d .
B4 B 0.7189(2) 0.30125(13) 0.69351(9) 0.0575(5) Uani 1 1 d .
H4 H 0.7497(15) 0.2460(10) 0.7122(6) 0.066(5) Uiso 1 1 d .
B5 B 0.6692(2) 0.38231(13) 0.73285(8) 0.0581(6) Uani 1 1 d .
H5 H 0.6702(15) 0.3774(9) 0.7768(7) 0.064(5) Uiso 1 1 d .
B6 B 0.72403(19) 0.47021(13) 0.70207(8) 0.0534(5) Uani 1 1 d .
H6 H 0.7595(15) 0.5188(10) 0.7273(6) 0.065(5) Uiso 1 1 d .
B7 B 0.70287(17) 0.39721(12) 0.59931(8) 0.0473(5) Uani 1 1 d .
H7 H 0.7129(14) 0.4026(9) 0.5562(6) 0.055(4) Uiso 1 1 d .
B8 B 0.64802(18) 0.30866(12) 0.63006(8) 0.0484(5) Uani 1 1 d .
H8 H 0.6235(14) 0.2559(9) 0.6069(6) 0.054(4) Uiso 1 1 d .
B9 B 0.56438(19) 0.33579(12) 0.68886(8) 0.0474(5) Uani 1 1 d .
H9 H 0.4841(14) 0.3012(9) 0.7028(6) 0.053(4) Uiso 1 1 d .
B10 B 0.56755(18) 0.44079(11) 0.69437(8) 0.0449(5) Uani 1 1 d .
H10 H 0.4903(14) 0.4731(9) 0.7126(6) 0.057(5) Uiso 1 1 d .
B11 B 0.65309(17) 0.47904(11) 0.63896(8) 0.0436(4) Uani 1 1 d .
H11 H 0.6307(13) 0.5385(9) 0.6211(6) 0.052(4) Uiso 1 1 d .
B12 B 0.55360(16) 0.39545(11) 0.63013(7) 0.0404(4) Uani 1 1 d .
C2 C 0.43126(15) 0.40075(9) 0.59764(7) 0.0454(4) Uani 1 1 d .
C3 C 0.33435(15) 0.40413(9) 0.57392(7) 0.0462(4) Uani 1 1 d .
C4 C 0.21965(15) 0.40823(9) 0.54472(7) 0.0503(4) Uani 1 1 d .
C5 C 0.11102(18) 0.40823(12) 0.56981(11) 0.0660(6) Uani 1 1 d .
H5A H 0.1071(18) 0.4055(11) 0.6109(9) 0.087(7) Uiso 1 1 d .
H5B H 0.0344(19) 0.4117(11) 0.5498(8) 0.083(6) Uiso 1 1 d .
C6 C 0.2310(3) 0.4111(3) 0.48516(10) 0.0979(10) Uani 1 1 d .
N1 N 0.22906(11) 0.15312(7) 0.61990(5) 0.0402(3) Uani 1 1 d .
C7 C 0.29278(16) 0.08590(9) 0.64918(7) 0.0550(5) Uani 1 1 d D
H7A H 0.2300 0.0564 0.6688 0.066 Uiso 1 1 calc R
H7B H 0.3288 0.0504 0.6229 0.066 Uiso 1 1 calc R
C8 C 0.39390(19) 0.11026(12) 0.68779(8) 0.0765(6) Uani 1 1 d D
H8A H 0.4585 0.1378 0.6687 0.115 Uiso 1 1 calc R
H8B H 0.4283 0.0640 0.7046 0.115 Uiso 1 1 calc R
H8C H 0.3593 0.1445 0.7146 0.115 Uiso 1 1 calc R
C9 C 0.32259(16) 0.20343(10) 0.59022(7) 0.0540(5) Uani 1 1 d .
H9A H 0.2784 0.2464 0.5729 0.065 Uiso 1 1 calc R
H9B H 0.3793 0.2267 0.6161 0.065 Uiso 1 1 calc R
C10 C 0.39849(19) 0.16021(14) 0.54858(8) 0.0834(7) Uani 1 1 d .
H10A H 0.4433 0.1176 0.5652 0.125 Uiso 1 1 calc R
H10B H 0.4566 0.1962 0.5324 0.125 Uiso 1 1 calc R
H10C H 0.3439 0.1393 0.5216 0.125 Uiso 1 1 calc R
C11 C 0.13741(15) 0.11551(10) 0.58153(7) 0.0546(5) Uani 1 1 d D
H11A H 0.1831 0.0805 0.5578 0.066 Uiso 1 1 calc R
H11B H 0.0798 0.0832 0.6020 0.066 Uiso 1 1 calc R
C12 C 0.06279(19) 0.17237(13) 0.54788(8) 0.0810(7) Uani 1 1 d D
H12A H 0.0098 0.2035 0.5706 0.121 Uiso 1 1 calc R
H12B H 0.0125 0.1432 0.5229 0.121 Uiso 1 1 calc R
H12C H 0.1185 0.2066 0.5287 0.121 Uiso 1 1 calc R
C13 C 0.16379(16) 0.20807(10) 0.65868(7) 0.0532(4) Uani 1 1 d .
H13A H 0.2262 0.2317 0.6818 0.064 Uiso 1 1 calc R
H13B H 0.1254 0.2505 0.6384 0.064 Uiso 1 1 calc R
C14 C 0.06528(19) 0.17037(13) 0.69326(8) 0.0786(6) Uani 1 1 d .
H14A H 0.0022 0.1472 0.6710 0.118 Uiso 1 1 calc R
H14B H 0.0282 0.2099 0.7158 0.118 Uiso 1 1 calc R
H14C H 0.1027 0.1300 0.7150 0.118 Uiso 1 1 calc R
H6A H 0.298(3) 0.4459(16) 0.4748(10) 0.128(10) Uiso 1 1 d .
H4A H 0.260(3) 0.355(2) 0.4725(12) 0.166(15) Uiso 1 1 d .
H4B H 0.152(3) 0.4252(15) 0.4703(10) 0.124(9) Uiso 1 1 d .

loop_
_atom_site_aniso_label
_atom_site_aniso_U_11
_atom_site_aniso_U_22
_atom_site_aniso_U_33
_atom_site_aniso_U_23
_atom_site_aniso_U_13
_atom_site_aniso_U_12
C1 0.0429(10) 0.0742(13) 0.0594(12) -0.0032(10) -0.0151(9) 0.0068(9)
B2 0.0355(10) 0.0602(13) 0.0626(13) -0.0039(11) 0.0038(9) -0.0040(9)
B3 0.0407(11) 0.0609(13) 0.0668(14) -0.0091(11) 0.0031(10) 0.0127(10)
B4 0.0546(12) 0.0562(13) 0.0618(14) 0.0090(11) -0.0080(11) 0.0101(11)
B5 0.0625(13) 0.0722(15) 0.0395(12) 0.0014(10) -0.0045(10) 0.0047(11)
B6 0.0497(12) 0.0587(13) 0.0517(12) -0.0124(10) -0.0048(10) -0.0020(10)
B7 0.0452(10) 0.0572(12) 0.0394(11) -0.0052(9) 0.0091(9) 0.0011(9)
B8 0.0456(11) 0.0448(11) 0.0548(12) -0.0069(10) -0.0006(10) 0.0040(9)
B9 0.0460(11) 0.0482(11) 0.0480(12) 0.0071(9) 0.0037(9) 0.0008(9)
B10 0.0427(10) 0.0497(11) 0.0424(11) -0.0040(9) 0.0069(9) 0.0026(9)
B11 0.0399(10) 0.0450(11) 0.0459(11) -0.0008(9) 0.0028(9) -0.0003(8)
B12 0.0369(9) 0.0438(10) 0.0403(10) -0.0008(8) 0.0011(8) 0.0016(8)
C2 0.0441(9) 0.0396(9) 0.0526(10) -0.0004(8) -0.0001(8) -0.0014(7)
C3 0.0433(9) 0.0376(9) 0.0577(11) 0.0020(8) -0.0043(8) -0.0022(7)
C4 0.0417(9) 0.0448(10) 0.0644(11) 0.0031(8) -0.0099(9) -0.0043(8)
C5 0.0438(11) 0.0698(13) 0.0844(17) -0.0067(12) -0.0070(11) -0.0023(9)
C6 0.0620(15) 0.165(3) 0.0666(16) 0.0252(18) -0.0162(13) -0.0148(19)
N1 0.0439(7) 0.0329(7) 0.0437(7) -0.0047(6) 0.0033(6) -0.0046(6)
C7 0.0649(11) 0.0394(9) 0.0608(11) 0.0043(8) 0.0051(9) 0.0054(8)
C8 0.0761(14) 0.0794(14) 0.0741(14) 0.0140(12) -0.0149(11) 0.0072(12)
C9 0.0535(10) 0.0527(10) 0.0558(11) 0.0064(9) 0.0011(9) -0.0164(8)
C10 0.0681(13) 0.1139(18) 0.0683(14) -0.0105(13) 0.0246(11) -0.0232(13)
C11 0.0503(10) 0.0549(11) 0.0585(11) -0.0174(9) 0.0021(9) -0.0125(8)
C12 0.0677(13) 0.0995(17) 0.0756(15) -0.0196(12) -0.0235(12) 0.0083(12)
C13 0.0612(11) 0.0447(10) 0.0537(10) -0.0151(8) 0.0034(9) 0.0043(8)
C14 0.0746(14) 0.0900(15) 0.0712(14) -0.0193(12) 0.0264(12) -0.0031(12)

loop_
_atom_type_symbol
_atom_type_description
_atom_type_scat_dispersion_real
_atom_type_scat_dispersion_imag
_atom_type_scat_source
C C 0.0033 0.0016 'International Tables Vol C Tables 4.2.6.8 and 6.1.1.4'
H H 0.0000 0.0000 'International Tables Vol C Tables 4.2.6.8 and 6.1.1.4'
B B 0.0013 0.0007 'International Tables Vol C Tables 4.2.6.8 and 6.1.1.4'
N N 0.0061 0.0033 'International Tables Vol C Tables 4.2.6.8 and 6.1.1.4'

loop_
_geom_angle_atom_site_label_1
_geom_angle_atom_site_label_2
_geom_angle_atom_site_label_3
_geom_angle
B3 C1 B4 62.96(13)
B3 C1 B6 114.92(15)
B4 C1 B6 115.22(14)
B3 C1 B2 62.85(12)
B4 C1 B2 115.23(15)
B6 C1 B2 62.67(12)
B3 C1 B5 115.03(14)
B4 C1 B5 62.81(12)
B6 C1 B5 63.04(12)
B2 C1 B5 115.07(14)
B3 C1 H1 116.7(10)
B4 C1 H1 118.3(10)
B6 C1 H1 117.4(10)
B2 C1 H1 116.0(10)
B5 C1 H1 118.9(10)
C1 B2 B7 104.18(14)
C1 B2 B11 104.37(14)
B7 B2 B11 60.95(11)
C1 B2 B6 58.42(12)
B7 B2 B6 108.36(13)
B11 B2 B6 59.82(11)
C1 B2 B3 58.34(12)
B7 B2 B3 59.68(12)
B11 B2 B3 108.39(14)
B6 B2 B3 107.68(15)
C1 B2 H2 118.1(8)
B7 B2 H2 128.3(8)
B11 B2 H2 127.3(8)
B6 B2 H2 118.4(8)
B3 B2 H2 119.7(8)
C1 B3 B7 104.61(14)
C1 B3 B8 104.63(14)
B7 B3 B8 60.90(11)
C1 B3 B4 58.57(12)
B7 B3 B4 108.56(14)
B8 B3 B4 59.89(12)
C1 B3 B2 58.81(12)
B7 B3 B2 59.77(11)
B8 B3 B2 108.62(14)
B4 B3 B2 108.27(15)
C1 B3 H3 118.6(8)
B7 B3 H3 126.7(9)
B8 B3 H3 127.4(8)
B4 B3 H3 119.7(9)
B2 B3 H3 118.5(8)
C1 B4 B8 104.43(15)
C1 B4 B9 104.39(14)
B8 B4 B9 60.76(11)
C1 B4 B3 58.46(12)
B8 B4 B3 59.74(12)
B9 B4 B3 108.19(14)
C1 B4 B5 58.59(12)
B8 B4 B5 108.39(14)
B9 B4 B5 59.76(12)
B3 B4 B5 107.85(15)
C1 B4 H4 120.6(9)
B8 B4 H4 125.0(9)
B9 B4 H4 126.5(9)
B3 B4 H4 119.0(9)
B5 B4 H4 120.9(8)
C1 B5 B10 104.43(14)
C1 B5 B9 104.49(14)
B10 B5 B9 60.84(11)
C1 B5 B4 58.60(12)
B10 B5 B4 108.54(15)
B9 B5 B4 59.88(12)
C1 B5 B6 58.42(12)
B10 B5 B6 59.81(12)
B9 B5 B6 108.38(14)
B4 B5 B6 107.93(15)
C1 B5 H5 119.5(9)
B10 B5 H5 126.4(9)
B9 B5 H5 126.6(9)
B4 B5 H5 119.5(9)
B6 B5 H5 119.5(9)
C1 B6 B11 104.74(14)
C1 B6 B10 104.41(14)
B11 B6 B10 60.88(11)
C1 B6 B2 58.91(12)
B11 B6 B2 59.82(11)
B10 B6 B2 108.51(14)
C1 B6 B5 58.54(12)
B11 B6 B5 108.49(14)
B10 B6 B5 59.66(12)
B2 B6 B5 108.27(15)
C1 B6 H6 118.9(9)
B11 B6 H6 126.8(8)
B10 B6 H6 127.0(9)
B2 B6 H6 119.2(9)
B5 B6 H6 119.3(8)
B2 B7 B3 60.55(12)
B2 B7 B12 107.80(13)
B3 B7 B12 107.71(14)
B2 B7 B8 108.25(14)
B3 B7 B8 59.65(11)
B12 B7 B8 60.11(10)
B2 B7 B11 59.50(11)
B3 B7 B11 107.92(14)
B12 B7 B11 60.15(10)
B8 B7 B11 108.22(13)
B2 B7 H7 121.6(8)
B3 B7 H7 122.5(8)
B12 B7 H7 121.4(8)
B8 B7 H7 122.1(8)
B11 B7 H7 121.1(8)
B4 B8 B3 60.37(12)
B4 B8 B9 59.54(11)
B3 B8 B9 107.71(14)
B4 B8 B12 107.60(14)
B3 B8 B12 107.29(13)
B9 B8 B12 60.10(10)
B4 B8 B7 107.79(14)
B3 B8 B7 59.45(11)
B9 B8 B7 107.80(13)
B12 B8 B7 59.78(10)
B4 B8 H8 121.4(8)
B3 B8 H8 122.0(8)
B9 B8 H8 121.7(8)
B12 B8 H8 122.3(8)
B7 B8 H8 122.3(8)
B4 B9 B5 60.36(12)
B4 B9 B8 59.70(11)
B5 B9 B8 108.02(14)
B4 B9 B10 107.92(15)
B5 B9 B10 59.57(11)
B8 B9 B10 108.11(14)
B4 B9 B12 107.62(14)
B5 B9 B12 107.65(14)
B8 B9 B12 59.96(10)
B10 B9 B12 60.11(10)
B4 B9 H9 122.7(8)
B5 B9 H9 122.8(8)
B8 B9 H9 121.3(8)
B10 B9 H9 121.4(8)
B12 B9 H9 120.7(8)
B5 B10 B6 60.53(12)
B5 B10 B11 108.06(14)
B6 B10 B11 59.48(11)
B5 B10 B9 59.58(12)
B6 B10 B9 107.94(14)
B11 B10 B9 108.13(13)
B5 B10 B12 107.62(14)
B6 B10 B12 107.42(13)
B11 B10 B12 60.00(10)
B9 B10 B12 60.07(10)
B5 B10 H10 121.6(8)
B6 B10 H10 122.4(8)
B11 B10 H10 122.2(8)
B9 B10 H10 121.1(8)
B12 B10 H10 121.8(8)
B6 B11 B2 60.36(12)
B6 B11 B10 59.63(11)
B2 B11 B10 107.94(14)
B6 B11 B12 107.61(14)
B2 B11 B12 107.50(13)
B10 B11 B12 60.09(10)
B6 B11 B7 107.67(14)
B2 B11 B7 59.54(11)
B10 B11 B7 107.74(13)
B12 B11 B7 59.73(10)
B6 B11 H11 121.6(8)
B2 B11 H11 122.0(8)
B10 B11 H11 121.5(8)
B12 B11 H11 122.1(8)
B7 B11 H11 122.4(8)
C2 B12 B7 122.40(14)
C2 B12 B11 121.78(14)
B7 B12 B11 60.12(10)
C2 B12 B8 121.96(14)
B7 B12 B8 60.11(11)
B11 B12 B8 108.20(12)
C2 B12 B10 121.25(13)
B7 B12 B10 107.91(13)
B11 B12 B10 59.92(10)
B8 B12 B10 107.85(13)
C2 B12 B9 121.33(14)
B7 B12 B9 107.93(13)
B11 B12 B9 107.87(13)
B8 B12 B9 59.94(11)
B10 B12 B9 59.82(11)
C3 C2 B12 177.87(17)
C2 C3 C4 179.02(18)
C5 C4 C3 120.96(18)
C5 C4 C6 123.0(2)
C3 C4 C6 116.05(17)
C4 C5 H5A 120.6(11)
C4 C5 H5B 120.3(12)
H5A C5 H5B 119.1(16)
C4 C6 H6A 110.4(16)
C4 C6 H4A 107.4(17)
H6A C6 H4A 104(2)
C4 C6 H4B 108.8(15)
H6A C6 H4B 114(2)
H4A C6 H4B 112(2)
C9 N1 C7 111.12(12)
C9 N1 C11 110.87(12)
C7 N1 C11 106.52(12)
C9 N1 C13 106.04(12)
C7 N1 C13 111.06(12)
C11 N1 C13 111.31(12)
C8 C7 N1 115.39(14)
C8 C7 H7A 108.4
N1 C7 H7A 108.4
C8 C7 H7B 108.4
N1 C7 H7B 108.4
H7A C7 H7B 107.5
C7 C8 H8A 109.5
C7 C8 H8B 109.5
H8A C8 H8B 109.5
C7 C8 H8C 109.5
H8A C8 H8C 109.5
H8B C8 H8C 109.5
C10 C9 N1 115.12(14)
C10 C9 H9A 108.5
N1 C9 H9A 108.5
C10 C9 H9B 108.5
N1 C9 H9B 108.5
H9A C9 H9B 107.5
C9 C10 H10A 109.5
C9 C10 H10B 109.5
H10A C10 H10B 109.5
C9 C10 H10C 109.5
H10A C10 H10C 109.5
H10B C10 H10C 109.5
C12 C11 N1 115.52(14)
C12 C11 H11A 108.4
N1 C11 H11A 108.4
C12 C11 H11B 108.4
N1 C11 H11B 108.4
H11A C11 H11B 107.5
C11 C12 H12A 109.5
C11 C12 H12B 109.5
H12A C12 H12B 109.5
C11 C12 H12C 109.5
H12A C12 H12C 109.5
H12B C12 H12C 109.5
C14 C13 N1 115.60(14)
C14 C13 H13A 108.4
N1 C13 H13A 108.4
C14 C13 H13B 108.4
N1 C13 H13B 108.4
H13A C13 H13B 107.4
C13 C14 H14A 109.5
C13 C14 H14B 109.5
H14A C14 H14B 109.5
C13 C14 H14C 109.5
H14A C14 H14C 109.5
H14B C14 H14C 109.5

loop_
_geom_bond_atom_site_label_1
_geom_bond_atom_site_label_2
_geom_bond_distance
C1 B3 1.695(3)
C1 B4 1.696(3)
C1 B6 1.694(3)
C1 B2 1.703(3)
C1 B5 1.696(3)
C1 H1 0.949(17)
B2 B7 1.758(3)
B2 B11 1.757(3)
B2 B6 1.767(3)
B2 B3 1.771(3)
B2 H2 1.085(15)
B3 B7 1.756(3)
B3 B8 1.760(3)
B3 B4 1.771(3)
B3 H3 1.093(16)
B4 B8 1.762(3)
B4 B9 1.759(3)
B4 B5 1.768(3)
B4 H4 1.096(17)
B5 B10 1.757(3)
B5 B9 1.757(3)
B5 B6 1.772(3)
B5 H5 1.101(16)
B6 B11 1.757(3)
B6 B10 1.760(3)
B6 H6 1.104(16)
B7 B12 1.776(2)
B7 B8 1.782(3)
B7 B11 1.783(3)
B7 H7 1.087(15)
B8 B9 1.781(3)
B8 B12 1.782(3)
B8 H8 1.095(15)
B9 B10 1.780(3)
B9 B12 1.784(3)
B9 H9 1.097(15)
B10 B11 1.782(3)
B10 B12 1.785(3)
B10 H10 1.092(15)
B11 B12 1.783(3)
B11 H11 1.125(15)
B12 C2 1.545(2)
C2 C3 1.197(2)
C3 C4 1.431(2)
C4 C5 1.322(2)
C4 C6 1.494(3)
C5 H5A 1.03(2)
C5 H5B 0.96(2)
C6 H6A 0.97(3)
C6 H4A 1.04(3)
C6 H4B 0.95(3)
N1 C9 1.5092(19)
N1 C7 1.5137(19)
N1 C11 1.5127(19)
N1 C13 1.5134(18)
C7 C8 1.508(2)
C7 H7A 0.9700
C7 H7B 0.9700
C8 H8A 0.9600
C8 H8B 0.9600
C8 H8C 0.9600
C9 C10 1.509(2)
C9 H9A 0.9700
C9 H9B 0.9700
C10 H10A 0.9600
C10 H10B 0.9600
C10 H10C 0.9600
C11 C12 1.506(2)
C11 H11A 0.9700
C11 H11B 0.9700
C12 H12A 0.9600
C12 H12B 0.9600
C12 H12C 0.9600
C13 C14 1.506(2)
C13 H13A 0.9700
C13 H13B 0.9700
C14 H14A 0.9600
C14 H14B 0.9600
C14 H14C 0.9600

loop_
_geom_torsion_atom_site_label_1
_geom_torsion_atom_site_label_2
_geom_torsion_atom_site_label_3
_geom_torsion_atom_site_label_4
_geom_torsion
B3 C1 B2 B7 39.86(12)
B4 C1 B2 B7 3.60(19)
B6 C1 B2 B7 -103.07(14)
B5 C1 B2 B7 -66.69(18)
B3 C1 B2 B11 102.98(15)
B4 C1 B2 B11 66.71(18)
B6 C1 B2 B11 -39.95(13)
B5 C1 B2 B11 -3.6(2)
B3 C1 B2 B6 142.93(15)
B4 C1 B2 B6 106.66(16)
B5 C1 B2 B6 36.37(15)
B4 C1 B2 B3 -36.27(15)
B6 C1 B2 B3 -142.93(15)
B5 C1 B2 B3 -106.56(17)
B4 C1 B3 B7 103.07(15)
B6 C1 B3 B7 -3.8(2)
B2 C1 B3 B7 -40.00(13)
B5 C1 B3 B7 66.63(19)
B4 C1 B3 B8 39.91(13)
B6 C1 B3 B8 -66.98(19)
B2 C1 B3 B8 -103.17(15)
B5 C1 B3 B8 3.5(2)
B6 C1 B3 B4 -106.88(16)
B2 C1 B3 B4 -143.07(14)
B5 C1 B3 B4 -36.44(15)
B4 C1 B3 B2 143.07(14)
B6 C1 B3 B2 36.19(15)
B5 C1 B3 B2 106.63(17)
B7 B2 B3 C1 -133.95(14)
B11 B2 B3 C1 -95.87(15)
B6 B2 B3 C1 -32.61(13)
C1 B2 B3 B7 133.95(14)
B11 B2 B3 B7 38.09(14)
B6 B2 B3 B7 101.34(15)
C1 B2 B3 B8 96.18(16)
B7 B2 B3 B8 -37.78(14)
B11 B2 B3 B8 0.3(2)
B6 B2 B3 B8 63.56(19)
C1 B2 B3 B4 32.68(13)
B7 B2 B3 B4 -101.28(15)
B11 B2 B3 B4 -63.19(19)
B6 B2 B3 B4 0.06(19)
B3 C1 B4 B8 -39.79(13)
B6 C1 B4 B8 66.62(19)
B2 C1 B4 B8 -3.6(2)
B5 C1 B4 B8 102.97(15)
B3 C1 B4 B9 -102.75(15)
B6 C1 B4 B9 3.7(2)
B2 C1 B4 B9 -66.52(19)
B5 C1 B4 B9 40.02(13)
B6 C1 B4 B3 106.41(17)
B2 C1 B4 B3 36.23(15)
B5 C1 B4 B3 142.76(15)
B3 C1 B4 B5 -142.76(15)
B6 C1 B4 B5 -36.36(15)
B2 C1 B4 B5 -106.54(16)
B7 B3 B4 C1 -96.13(15)
B8 B3 B4 C1 -134.15(14)
B2 B3 B4 C1 -32.77(13)
C1 B3 B4 B8 134.15(14)
B7 B3 B4 B8 38.02(14)
B2 B3 B4 B8 101.38(15)
C1 B3 B4 B9 96.04(16)
B7 B3 B4 B9 -0.1(2)
B8 B3 B4 B9 -38.11(14)
B2 B3 B4 B9 63.27(19)
C1 B3 B4 B5 32.86(13)
B7 B3 B4 B5 -63.27(18)
B8 B3 B4 B5 -101.29(15)
B2 B3 B4 B5 0.09(19)
B3 C1 B5 B10 -66.66(19)
B4 C1 B5 B10 -103.16(15)
B6 C1 B5 B10 39.85(13)
B2 C1 B5 B10 3.6(2)
B3 C1 B5 B9 -3.6(2)
B4 C1 B5 B9 -40.10(13)
B6 C1 B5 B9 102.91(15)
B2 C1 B5 B9 66.68(19)
B3 C1 B5 B4 36.50(15)
B6 C1 B5 B4 143.01(15)
B2 C1 B5 B4 106.78(17)
B3 C1 B5 B6 -106.51(17)
B4 C1 B5 B6 -143.01(15)
B2 C1 B5 B6 -36.23(15)
B8 B4 B5 C1 -96.01(16)
B9 B4 B5 C1 -133.87(15)
B3 B4 B5 C1 -32.81(13)
C1 B4 B5 B10 95.92(16)
B8 B4 B5 B10 -0.1(2)
B9 B4 B5 B10 -37.94(14)
B3 B4 B5 B10 63.12(18)
C1 B4 B5 B9 133.87(15)
B8 B4 B5 B9 37.85(14)
B3 B4 B5 B9 101.06(16)
C1 B4 B5 B6 32.60(13)
B8 B4 B5 B6 -63.41(18)
B9 B4 B5 B6 -101.27(15)
B3 B4 B5 B6 -0.21(19)
B3 C1 B6 B11 3.8(2)
B4 C1 B6 B11 -66.64(19)
B2 C1 B6 B11 40.03(13)
B5 C1 B6 B11 -102.91(15)
B3 C1 B6 B10 66.91(19)
B4 C1 B6 B10 -3.5(2)
B2 C1 B6 B10 103.17(15)
B5 C1 B6 B10 -39.77(13)
B3 C1 B6 B2 -36.26(15)
B4 C1 B6 B2 -106.67(17)
B5 C1 B6 B2 -142.94(15)
B3 C1 B6 B5 106.68(17)
B4 C1 B6 B5 36.27(15)
B2 C1 B6 B5 142.94(15)
B7 B2 B6 C1 95.68(16)
B11 B2 B6 C1 133.98(15)
B3 B2 B6 C1 32.58(13)
C1 B2 B6 B11 -133.98(15)
B7 B2 B6 B11 -38.30(14)
B3 B2 B6 B11 -101.40(15)
C1 B2 B6 B10 -96.01(15)
B7 B2 B6 B10 -0.3(2)
B11 B2 B6 B10 37.97(13)
B3 B2 B6 B10 -63.42(18)
C1 B2 B6 B5 -32.78(13)
B7 B2 B6 B5 62.90(18)
B11 B2 B6 B5 101.20(15)
B3 B2 B6 B5 -0.19(19)
B10 B5 B6 C1 -134.11(15)
B9 B5 B6 C1 -96.04(15)
B4 B5 B6 C1 -32.67(13)
C1 B5 B6 B11 96.31(15)
B10 B5 B6 B11 -37.80(13)
B9 B5 B6 B11 0.28(19)
B4 B5 B6 B11 63.65(17)
C1 B5 B6 B10 134.11(15)
B9 B5 B6 B10 38.08(13)
B4 B5 B6 B10 101.44(15)
C1 B5 B6 B2 32.92(13)
B10 B5 B6 B2 -101.19(15)
B9 B5 B6 B2 -63.12(18)
B4 B5 B6 B2 0.25(19)
C1 B2 B7 B3 -39.20(13)
B11 B2 B7 B3 -137.97(15)
B6 B2 B7 B3 -100.17(16)
C1 B2 B7 B12 61.49(16)
B11 B2 B7 B12 -37.27(13)
B6 B2 B7 B12 0.52(19)
B3 B2 B7 B12 100.69(15)
C1 B2 B7 B8 -2.06(17)
B11 B2 B7 B8 -100.83(14)
B6 B2 B7 B8 -63.03(17)
B3 B2 B7 B8 37.14(13)
C1 B2 B7 B11 98.77(14)
B6 B2 B7 B11 37.80(13)
B3 B2 B7 B11 137.97(15)
C1 B3 B7 B2 39.52(13)
B8 B3 B7 B2 138.36(15)
B4 B3 B7 B2 100.78(16)
C1 B3 B7 B12 -61.32(17)
B8 B3 B7 B12 37.51(13)
B4 B3 B7 B12 -0.07(19)
B2 B3 B7 B12 -100.85(15)
C1 B3 B7 B8 -98.84(15)
B4 B3 B7 B8 -37.58(14)
B2 B3 B7 B8 -138.36(15)
C1 B3 B7 B11 2.20(18)
B8 B3 B7 B11 101.04(14)
B4 B3 B7 B11 63.45(18)
B2 B3 B7 B11 -37.33(13)
C1 B4 B8 B3 39.16(13)
B9 B4 B8 B3 137.79(15)
B5 B4 B8 B3 100.37(16)
C1 B4 B8 B9 -98.63(15)
B3 B4 B8 B9 -137.79(15)
B5 B4 B8 B9 -37.41(14)
C1 B4 B8 B12 -61.11(17)
B9 B4 B8 B12 37.51(13)
B3 B4 B8 B12 -100.27(15)
B5 B4 B8 B12 0.10(19)
C1 B4 B8 B7 1.97(18)
B9 B4 B8 B7 100.59(14)
B3 B4 B8 B7 -37.19(13)
B5 B4 B8 B7 63.18(18)
C1 B3 B8 B4 -39.26(14)
B7 B3 B8 B4 -138.06(15)
B2 B3 B8 B4 -100.77(17)
C1 B3 B8 B9 -1.81(18)
B7 B3 B8 B9 -100.62(14)
B4 B3 B8 B9 37.44(13)
B2 B3 B8 B9 -63.33(18)
C1 B3 B8 B12 61.53(18)
B7 B3 B8 B12 -37.27(13)
B4 B3 B8 B12 100.79(15)
B2 B3 B8 B12 0.0(2)
C1 B3 B8 B7 98.80(15)
B4 B3 B8 B7 138.06(15)
B2 B3 B8 B7 37.29(14)
B2 B7 B8 B4 0.07(17)
B3 B7 B8 B4 37.60(13)
B12 B7 B8 B4 -100.40(14)
B11 B7 B8 B4 -62.93(16)
B2 B7 B8 B3 -37.53(13)
B12 B7 B8 B3 -138.00(14)
B11 B7 B8 B3 -100.53(15)
B2 B7 B8 B9 62.92(16)
B3 B7 B8 B9 100.45(15)
B12 B7 B8 B9 -37.54(12)
B11 B7 B8 B9 -0.07(17)
B2 B7 B8 B12 100.47(14)
B3 B7 B8 B12 138.00(14)
B11 B7 B8 B12 37.47(12)
C1 B4 B9 B5 -39.44(14)
B8 B4 B9 B5 -138.14(15)
B3 B4 B9 B5 -100.49(17)
C1 B4 B9 B8 98.70(15)
B3 B4 B9 B8 37.65(14)
B5 B4 B9 B8 138.14(15)
C1 B4 B9 B10 -2.22(19)
B8 B4 B9 B10 -100.92(15)
B3 B4 B9 B10 -63.26(18)
B5 B4 B9 B10 37.22(14)
C1 B4 B9 B12 61.25(18)
B8 B4 B9 B12 -37.45(13)
B3 B4 B9 B12 0.20(19)
B5 B4 B9 B12 100.69(15)
C1 B5 B9 B4 39.46(14)
B10 B5 B9 B4 138.13(15)
B6 B5 B9 B4 100.51(16)
C1 B5 B9 B8 2.17(18)
B10 B5 B9 B8 100.83(14)
B4 B5 B9 B8 -37.29(14)
B6 B5 B9 B8 63.21(17)
C1 B5 B9 B10 -98.66(15)
B4 B5 B9 B10 -138.13(15)
B6 B5 B9 B10 -37.62(13)
C1 B5 B9 B12 -61.16(17)
B10 B5 B9 B12 37.50(12)
B4 B5 B9 B12 -100.62(15)
B6 B5 B9 B12 -0.11(19)
B3 B8 B9 B4 -37.81(14)
B12 B8 B9 B4 -137.97(15)
B7 B8 B9 B4 -100.57(15)
B4 B8 B9 B5 37.59(14)
B3 B8 B9 B5 -0.23(18)
B12 B8 B9 B5 -100.38(15)
B7 B8 B9 B5 -62.98(17)
B4 B8 B9 B10 100.59(16)
B3 B8 B9 B10 62.78(17)
B12 B8 B9 B10 -37.38(12)
B7 B8 B9 B10 0.02(18)
B4 B8 B9 B12 137.97(15)
B3 B8 B9 B12 100.16(15)
B7 B8 B9 B12 37.40(12)
C1 B5 B10 B6 -39.16(13)
B9 B5 B10 B6 -137.92(15)
B4 B5 B10 B6 -100.40(16)
C1 B5 B10 B11 -2.09(18)
B9 B5 B10 B11 -100.84(14)
B4 B5 B10 B11 -63.33(18)
B6 B5 B10 B11 37.08(13)
C1 B5 B10 B9 98.76(15)
B4 B5 B10 B9 37.52(14)
B6 B5 B10 B9 137.92(15)
C1 B5 B10 B12 61.28(17)
B9 B5 B10 B12 -37.48(13)
B4 B5 B10 B12 0.04(19)
B6 B5 B10 B12 100.45(14)
C1 B6 B10 B5 39.22(13)
B11 B6 B10 B5 138.29(15)
B2 B6 B10 B5 100.79(16)
C1 B6 B10 B11 -99.07(15)
B2 B6 B10 B11 -37.51(13)
B5 B6 B10 B11 -138.29(15)
C1 B6 B10 B9 1.82(18)
B11 B6 B10 B9 100.89(14)
B2 B6 B10 B9 63.38(18)
B5 B6 B10 B9 -37.40(13)
C1 B6 B10 B12 -61.56(17)
B11 B6 B10 B12 37.50(12)
B2 B6 B10 B12 0.00(19)
B5 B6 B10 B12 -100.79(15)
B4 B9 B10 B5 -37.57(14)
B8 B9 B10 B5 -100.69(15)
B12 B9 B10 B5 -138.00(14)
B4 B9 B10 B6 0.25(19)
B5 B9 B10 B6 37.82(14)
B8 B9 B10 B6 -62.87(17)
B12 B9 B10 B6 -100.18(14)
B4 B9 B10 B11 63.15(17)
B5 B9 B10 B11 100.72(15)
B8 B9 B10 B11 0.03(18)
B12 B9 B10 B11 -37.28(12)
B4 B9 B10 B12 100.43(15)
B5 B9 B10 B12 138.00(14)
B8 B9 B10 B12 37.31(12)
C1 B6 B11 B2 -39.58(13)
B10 B6 B11 B2 -138.10(15)
B5 B6 B11 B2 -100.83(16)
C1 B6 B11 B10 98.51(15)
B2 B6 B11 B10 138.10(15)
B5 B6 B11 B10 37.26(13)
C1 B6 B11 B12 60.92(16)
B10 B6 B11 B12 -37.59(12)
B2 B6 B11 B12 100.50(14)
B5 B6 B11 B12 -0.33(18)
C1 B6 B11 B7 -2.09(18)
B10 B6 B11 B7 -100.60(14)
B2 B6 B11 B7 37.50(13)
B5 B6 B11 B7 -63.33(17)
C1 B2 B11 B6 39.26(13)
B7 B2 B11 B6 137.71(15)
B3 B2 B11 B6 100.19(17)
C1 B2 B11 B10 1.98(18)
B7 B2 B11 B10 100.43(15)
B6 B2 B11 B10 -37.28(13)
B3 B2 B11 B10 62.91(18)
C1 B2 B11 B12 -61.44(17)
B7 B2 B11 B12 37.02(13)
B6 B2 B11 B12 -100.70(15)
B3 B2 B11 B12 -0.51(19)
C1 B2 B11 B7 -98.46(15)
B6 B2 B11 B7 -137.71(15)
B3 B2 B11 B7 -37.52(14)
B5 B10 B11 B6 -37.54(14)
B9 B10 B11 B6 -100.56(15)
B12 B10 B11 B6 -137.87(14)
B5 B10 B11 B2 0.07(18)
B6 B10 B11 B2 37.60(13)
B9 B10 B11 B2 -62.96(17)
B12 B10 B11 B2 -100.27(14)
B5 B10 B11 B12 100.34(15)
B6 B10 B11 B12 137.87(14)
B9 B10 B11 B12 37.31(12)
B5 B10 B11 B7 62.95(17)
B6 B10 B11 B7 100.48(14)
B9 B10 B11 B7 -0.08(18)
B12 B10 B11 B7 -37.39(12)
B2 B7 B11 B6 -37.86(14)
B3 B7 B11 B6 -0.07(18)
B12 B7 B11 B6 100.47(14)
B8 B7 B11 B6 63.02(16)
B3 B7 B11 B2 37.79(14)
B12 B7 B11 B2 138.33(14)
B8 B7 B11 B2 100.88(15)
B2 B7 B11 B10 -100.79(15)
B3 B7 B11 B10 -63.00(17)
B12 B7 B11 B10 37.54(12)
B8 B7 B11 B10 0.09(17)
B2 B7 B11 B12 -138.33(14)
B3 B7 B11 B12 -100.54(15)
B8 B7 B11 B12 -37.45(12)
B2 B7 B12 C2 147.77(15)
B3 B7 B12 C2 -148.31(15)
B8 B7 B12 C2 -111.00(17)
B11 B7 B12 C2 110.78(17)
B2 B7 B12 B11 36.99(13)
B3 B7 B12 B11 100.91(15)
B8 B7 B12 B11 138.22(14)
B2 B7 B12 B8 -101.23(15)
B3 B7 B12 B8 -37.31(13)
B11 B7 B12 B8 -138.22(14)
B2 B7 B12 B10 -0.52(18)
B3 B7 B12 B10 63.40(17)
B8 B7 B12 B10 100.71(14)
B11 B7 B12 B10 -37.51(13)
B2 B7 B12 B9 -63.73(17)
B3 B7 B12 B9 0.19(18)
B8 B7 B12 B9 37.50(13)
B11 B7 B12 B9 -100.72(14)
B6 B11 B12 C2 147.65(15)
B2 B11 B12 C2 -148.71(15)
B10 B11 B12 C2 110.27(17)
B7 B11 B12 C2 -111.77(17)
B6 B11 B12 B7 -100.57(14)
B2 B11 B12 B7 -36.93(13)
B10 B11 B12 B7 -137.96(14)
B6 B11 B12 B8 -63.13(16)
B2 B11 B12 B8 0.51(17)
B10 B11 B12 B8 -100.51(14)
B7 B11 B12 B8 37.45(13)
B6 B11 B12 B10 37.39(13)
B2 B11 B12 B10 101.03(15)
B7 B11 B12 B10 137.96(14)
B6 B11 B12 B9 0.26(17)
B2 B11 B12 B9 63.90(16)
B10 B11 B12 B9 -37.13(12)
B7 B11 B12 B9 100.83(14)
B4 B8 B12 C2 -147.57(15)
B3 B8 B12 C2 148.83(15)
B9 B8 B12 C2 -110.31(17)
B7 B8 B12 C2 111.70(17)
B4 B8 B12 B7 100.73(15)
B3 B8 B12 B7 37.13(13)
B9 B8 B12 B7 137.99(14)
B4 B8 B12 B11 63.28(17)
B3 B8 B12 B11 -0.33(18)
B9 B8 B12 B11 100.54(14)
B7 B8 B12 B11 -37.45(12)
B4 B8 B12 B10 -0.07(18)
B3 B8 B12 B10 -63.68(17)
B9 B8 B12 B10 37.18(13)
B7 B8 B12 B10 -100.81(14)
B4 B8 B12 B9 -37.26(13)
B3 B8 B12 B9 -100.87(16)
B7 B8 B12 B9 -137.99(14)
B5 B10 B12 C2 147.79(15)
B6 B10 B12 C2 -148.40(15)
B11 B10 B12 C2 -111.13(17)
B9 B10 B12 C2 110.53(17)
B5 B10 B12 B7 -63.48(17)
B6 B10 B12 B7 0.32(18)
B11 B10 B12 B7 37.60(13)
B9 B10 B12 B7 -100.74(14)
B5 B10 B12 B11 -101.08(15)
B6 B10 B12 B11 -37.28(13)
B9 B10 B12 B11 -138.34(14)
B5 B10 B12 B8 0.02(17)
B6 B10 B12 B8 63.83(16)
B11 B10 B12 B8 101.10(14)
B9 B10 B12 B8 -37.24(13)
B5 B10 B12 B9 37.26(13)
B6 B10 B12 B9 101.07(15)
B11 B10 B12 B9 138.34(14)
B4 B9 B12 C2 148.66(15)
B5 B9 B12 C2 -147.66(15)
B8 B9 B12 C2 111.33(17)
B10 B9 B12 C2 -110.40(17)
B4 B9 B12 B7 -0.24(18)
B5 B9 B12 B7 63.43(17)
B8 B9 B12 B7 -37.58(13)
B10 B9 B12 B7 100.70(14)
B4 B9 B12 B11 -63.76(16)
B5 B9 B12 B11 -0.09(17)
B8 B9 B12 B11 -101.10(13)
B10 B9 B12 B11 37.18(12)
B4 B9 B12 B8 37.34(13)
B5 B9 B12 B8 101.01(15)
B10 B9 B12 B8 138.28(14)
B4 B9 B12 B10 -100.94(15)
B5 B9 B12 B10 -37.26(13)
B8 B9 B12 B10 -138.28(14)
B7 B12 C2 C3 167(5)
B11 B12 C2 C3 -120(5)
B8 B12 C2 C3 95(5)
B10 B12 C2 C3 -49(5)
B9 B12 C2 C3 23(5)
B12 C2 C3 C4 -167(100)
C2 C3 C4 C5 -179(100)
C2 C3 C4 C6 2(10)
C9 N1 C7 C8 56.01(18)
C11 N1 C7 C8 176.87(15)
C13 N1 C7 C8 -61.77(18)
C7 N1 C9 C10 59.73(19)
C11 N1 C9 C10 -58.53(19)
C13 N1 C9 C10 -179.49(15)
C9 N1 C11 C12 -59.00(19)
C7 N1 C11 C12 179.98(15)
C13 N1 C11 C12 58.78(19)
C9 N1 C13 C14 -179.81(15)
C7 N1 C13 C14 -58.99(19)
C11 N1 C13 C14 59.52(19)
